data_7006044
loop_
_publ_author_name
'Pellei, Maura'
'Alidori, Simone'
'Papini, Grazia'
'Lobbia, Giancarlo Gioia'
'Gorden, John D.'
'Dias, H. V. Rasika'
'Santini, Carlo'

_publ_section_title
;
 Silver(I)-organophosphane complexes of electron withdrawing CF3- or
 NO2-substituted scorpionate ligands.
;
_journal_issue 42
_journal_name_full 'Dalton transactions (Cambridge, England : 2003)'
_journal_page_first 4845
_journal_page_last 4853
_journal_paper_doi 10.1039/b708436f
_journal_year 2007
_chemical_formula_sum 'C27 H27 Ag B N6 O4 P'
_chemical_formula_weight 649.20
_chemical_name_common (H2B(3-NO2Pz)2)AgPTol3
_chemical_name_systematic
;
?
;
_space_group_IT_number 15
_symmetry_cell_setting monoclinic
_symmetry_space_group_name_Hall '-C 2yc'
_symmetry_space_group_name_H-M 'C 1 2/c 1'
_atom_sites_solution_hydrogens geom
_atom_sites_solution_primary direct
_atom_sites_solution_secondary difmap
_audit_creation_method SHELXL-97
_cell_angle_alpha 90.00
_cell_angle_beta 94.616(1)
_cell_angle_gamma 90.00
_cell_formula_units_Z 8
_cell_length_a 35.4543(15)
_cell_length_b 10.6701(5)
_cell_length_c 15.0076(6)
_cell_measurement_reflns_used 6722
_cell_measurement_temperature 100(2)
_cell_measurement_theta_max 28.41
_cell_measurement_theta_min 2.39
_cell_volume 5659.0(4)
_computing_cell_refinement 'Bruker SMART'
_computing_data_collection 'Bruker SMART'
_computing_data_reduction 'Bruker SAINT'
_computing_molecular_graphics 'Bruker SHELXTL'
_computing_publication_material 'Bruker SHELXTL'
_computing_structure_refinement 'SHELXL-97 (Sheldrick, 1997)'
_computing_structure_solution 'SHELXS-97 (Sheldrick, 1990)'
_diffrn_ambient_temperature 100(2)
_diffrn_measured_fraction_theta_full 1.000
_diffrn_measured_fraction_theta_max 1.000
_diffrn_measurement_device_type 'CCD area detector'
_diffrn_measurement_method 'phi and omega scans'
_diffrn_radiation_monochromator graphite
_diffrn_radiation_source 'fine-focus sealed tube'
_diffrn_radiation_type MoK\a
_diffrn_radiation_wavelength 0.71073
_diffrn_reflns_av_R_equivalents 0.0151
_diffrn_reflns_av_sigmaI/netI 0.0132
_diffrn_reflns_limit_h_max 44
_diffrn_reflns_limit_h_min -44
_diffrn_reflns_limit_k_max 13
_diffrn_reflns_limit_k_min -13
_diffrn_reflns_limit_l_max 18
_diffrn_reflns_limit_l_min -18
_diffrn_reflns_number 22606
_diffrn_reflns_theta_full 26.50
_diffrn_reflns_theta_max 26.50
_diffrn_reflns_theta_min 1.99
_exptl_absorpt_coefficient_mu 0.813
_exptl_absorpt_correction_T_max 0.8947
_exptl_absorpt_correction_T_min 0.8319
_exptl_absorpt_correction_type none
_exptl_absorpt_process_details SADABS
_exptl_crystal_colour cream
_exptl_crystal_density_diffrn 1.524
_exptl_crystal_density_meas 0
_exptl_crystal_density_method 'not measured'
_exptl_crystal_description parallelpipe
_exptl_crystal_F_000 2640
_exptl_crystal_size_max 0.23
_exptl_crystal_size_mid 0.19
_exptl_crystal_size_min 0.14
_refine_diff_density_max 0.585
_refine_diff_density_min -0.359
_refine_diff_density_rms 0.065
_refine_ls_extinction_method none
_refine_ls_goodness_of_fit_ref 1.055
_refine_ls_hydrogen_treatment mixed
_refine_ls_matrix_type full
_refine_ls_number_parameters 372
_refine_ls_number_reflns 5871
_refine_ls_number_restraints 0
_refine_ls_restrained_S_all 1.055
_refine_ls_R_factor_all 0.0268
_refine_ls_R_factor_gt 0.0252
_refine_ls_shift/su_max 0.008
_refine_ls_shift/su_mean 0.000
_refine_ls_structure_factor_coef Fsqd
_refine_ls_weighting_details 'calc w=1/[\s^2^(Fo^2^)+(0.0379P)^2^+7.5928P] where P=(Fo^2^+2Fc^2^)/3'
_refine_ls_weighting_scheme calc
_refine_ls_wR_factor_gt 0.0664
_refine_ls_wR_factor_ref 0.0677
_reflns_number_gt 5516
_reflns_number_total 5871
_reflns_threshold_expression >2sigma(I)
_cod_data_source_file b708436f.txt
_cod_data_source_block dias368s
_cod_depositor_comments
;
The following automatic conversions were performed:
'_symmetry_cell_setting' value 'Monoclinic' changed to 'monoclinic'
according to '/home/saulius/struct/CIF-dictionaries/cif_core.dic'
dictionary named 'cif_core.dic' version 2.4.1 from 2010-06-29.

Automatic conversion script
Id: cif_fix_enum 1527 2010-12-29 10:47:43Z saulius 
;
_cod_original_sg_symbol_H-M C2/c
_cod_database_code 7006044

loop_
_symmetry_equiv_pos_as_xyz
'x, y, z'
'-x, y, -z+1/2'
'x+1/2, y+1/2, z'
'-x+1/2, y+1/2, -z+1/2'
'-x, -y, -z'
'x, -y, z-1/2'
'-x+1/2, -y+1/2, -z'
'x+1/2, -y+1/2, z-1/2'

loop_
_atom_site_label
_atom_site_type_symbol
_atom_site_fract_x
_atom_site_fract_y
_atom_site_fract_z
_atom_site_U_iso_or_equiv
_atom_site_adp_type
_atom_site_occupancy
_atom_site_symmetry_multiplicity
_atom_site_calc_flag
_atom_site_refinement_flags
_atom_site_disorder_assembly
_atom_site_disorder_group
Ag Ag 0.618583(4) 0.192673(12) 0.041538(8) 0.02580(6) Uani 1 1 d . . .
P P 0.616955(12) 0.33821(4) 0.15880(3) 0.01965(9) Uani 1 1 d . . .
N1 N 0.66313(5) 0.17097(16) -0.13493(11) 0.0348(4) Uani 1 1 d . . .
N2 N 0.67024(5) 0.16425(15) -0.04556(11) 0.0299(3) Uani 1 1 d . . .
N3 N 0.59349(5) 0.11524(16) -0.15561(10) 0.0333(4) Uani 1 1 d . . .
N4 N 0.58530(4) 0.09239(14) -0.07069(9) 0.0258(3) Uani 1 1 d . . .
N5 N 0.72322(5) 0.10876(18) 0.05595(12) 0.0387(4) Uani 1 1 d . . .
N6 N 0.54379(5) -0.04453(16) 0.00130(12) 0.0360(4) Uani 1 1 d . . .
O1 O 0.70349(4) 0.1166(2) 0.11904(11) 0.0529(5) Uani 1 1 d . . .
O2 O 0.75704(4) 0.0823(2) 0.06332(12) 0.0573(5) Uani 1 1 d . . .
O3 O 0.55520(4) -0.00010(16) 0.07403(10) 0.0430(4) Uani 1 1 d . . .
O4 O 0.52038(4) -0.12982(15) -0.00901(13) 0.0509(4) Uani 1 1 d . . .
B B 0.62346(8) 0.2151(3) -0.17613(17) 0.0418(6) Uani 1 1 d . . .
C1 C 0.70639(5) 0.12925(17) -0.03333(14) 0.0313(4) Uani 1 1 d . . .
C2 C 0.72346(6) 0.11397(18) -0.11265(14) 0.0364(4) Uani 1 1 d . . .
H2 H 0.7488 0.0908 -0.1209 0.044 Uiso 1 1 calc R . .
C3 C 0.69452(7) 0.1407(2) -0.17618(15) 0.0413(5) Uani 1 1 d . . .
H3 H 0.6962 0.1383 -0.2390 0.050 Uiso 1 1 calc R . .
C4 C 0.55864(5) 0.00419(18) -0.07795(13) 0.0313(4) Uani 1 1 d . . .
C5 C 0.54911(7) -0.0308(2) -0.16602(16) 0.0462(6) Uani 1 1 d . . .
H5 H 0.5310 -0.0911 -0.1882 0.055 Uiso 1 1 calc R . .
C6 C 0.57190(7) 0.0421(2) -0.21278(14) 0.0464(6) Uani 1 1 d . . .
H6 H 0.5726 0.0417 -0.2759 0.056 Uiso 1 1 calc R . .
C7 C 0.65522(5) 0.45151(16) 0.15419(11) 0.0219(3) Uani 1 1 d . . .
C8 C 0.66422(5) 0.49400(17) 0.07017(12) 0.0269(4) Uani 1 1 d . . .
H8 H 0.6507 0.4625 0.0176 0.032 Uiso 1 1 calc R . .
C9 C 0.69265(5) 0.58164(18) 0.06331(13) 0.0313(4) Uani 1 1 d . . .
H9 H 0.6980 0.6110 0.0059 0.038 Uiso 1 1 calc R . .
C10 C 0.71349(5) 0.62745(18) 0.13874(14) 0.0309(4) Uani 1 1 d . . .
C11 C 0.70519(5) 0.58225(18) 0.22184(14) 0.0311(4) Uani 1 1 d . . .
H11 H 0.7196 0.6107 0.2741 0.037 Uiso 1 1 calc R . .
C12 C 0.67622(5) 0.49632(17) 0.22991(12) 0.0271(4) Uani 1 1 d . . .
H12 H 0.6707 0.4680 0.2874 0.032 Uiso 1 1 calc R . .
C13 C 0.74477(6) 0.7222(2) 0.13125(18) 0.0442(5) Uani 1 1 d . . .
H13A H 0.7620 0.6925 0.0879 0.066 Uiso 1 1 calc R . .
H13B H 0.7588 0.7329 0.1897 0.066 Uiso 1 1 calc R . .
H13C H 0.7338 0.8027 0.1112 0.066 Uiso 1 1 calc R . .
C14 C 0.62067(5) 0.28477(16) 0.27396(11) 0.0207(3) Uani 1 1 d . . .
C15 C 0.64588(5) 0.18747(15) 0.29799(12) 0.0242(4) Uani 1 1 d . . .
H15 H 0.6597 0.1482 0.2540 0.029 Uiso 1 1 calc R . .
C16 C 0.65066(5) 0.14831(17) 0.38680(12) 0.0262(4) Uani 1 1 d . . .
H16 H 0.6681 0.0831 0.4028 0.031 Uiso 1 1 calc R . .
C17 C 0.63051(5) 0.20225(16) 0.45244(12) 0.0263(4) Uani 1 1 d . . .
C18 C 0.60520(5) 0.29857(17) 0.42771(12) 0.0277(4) Uani 1 1 d . . .
H18 H 0.5911 0.3365 0.4716 0.033 Uiso 1 1 calc R . .
C19 C 0.60037(5) 0.33993(17) 0.33939(12) 0.0255(3) Uani 1 1 d . . .
H19 H 0.5831 0.4060 0.3237 0.031 Uiso 1 1 calc R . .
C20 C 0.63616(6) 0.1578(2) 0.54805(13) 0.0358(4) Uani 1 1 d . . .
H20A H 0.6163 0.1930 0.5824 0.054 Uiso 1 1 calc R . .
H20B H 0.6610 0.1855 0.5743 0.054 Uiso 1 1 calc R . .
H20C H 0.6349 0.0661 0.5496 0.054 Uiso 1 1 calc R . .
C21 C 0.57360(5) 0.42986(16) 0.14695(10) 0.0208(3) Uani 1 1 d . . .
C22 C 0.57308(5) 0.55959(17) 0.15507(11) 0.0259(4) Uani 1 1 d . . .
H22 H 0.5960 0.6041 0.1689 0.031 Uiso 1 1 calc R . .
C23 C 0.53900(5) 0.62433(18) 0.14297(13) 0.0303(4) Uani 1 1 d . . .
H23 H 0.5390 0.7131 0.1481 0.036 Uiso 1 1 calc R . .
C24 C 0.50501(5) 0.56199(19) 0.12359(12) 0.0294(4) Uani 1 1 d . . .
C25 C 0.50570(5) 0.4322(2) 0.11612(13) 0.0314(4) Uani 1 1 d . . .
H25 H 0.4827 0.3878 0.1035 0.038 Uiso 1 1 calc R . .
C26 C 0.53962(5) 0.36626(18) 0.12678(12) 0.0278(4) Uani 1 1 d . . .
H26 H 0.5396 0.2777 0.1203 0.033 Uiso 1 1 calc R . .
C27 C 0.46822(6) 0.6331(2) 0.11083(15) 0.0403(5) Uani 1 1 d . . .
H27A H 0.4515 0.5919 0.0646 0.061 Uiso 1 1 calc R . .
H27B H 0.4732 0.7192 0.0924 0.061 Uiso 1 1 calc R . .
H27C H 0.4561 0.6343 0.1672 0.061 Uiso 1 1 calc R . .
H1A H 0.6234(7) 0.219(3) -0.2503(19) 0.052(7) Uiso 1 1 d . . .
H1B H 0.6161(8) 0.305(2) -0.145(2) 0.054(8) Uiso 1 1 d . . .

loop_
_atom_site_aniso_label
_atom_site_aniso_U_11
_atom_site_aniso_U_22
_atom_site_aniso_U_33
_atom_site_aniso_U_23
_atom_site_aniso_U_13
_atom_site_aniso_U_12
Ag 0.03349(9) 0.02432(9) 0.01986(8) -0.00404(4) 0.00385(6) 0.00505(5)
P 0.0214(2) 0.0208(2) 0.0168(2) -0.00107(15) 0.00216(15) 0.00266(16)
N1 0.0455(10) 0.0305(8) 0.0308(9) 0.0104(7) 0.0170(7) 0.0143(7)
N2 0.0345(8) 0.0264(8) 0.0302(8) -0.0019(6) 0.0106(7) 0.0020(6)
N3 0.0450(9) 0.0366(9) 0.0180(7) 0.0026(6) 0.0008(6) 0.0205(7)
N4 0.0322(8) 0.0266(8) 0.0183(7) 0.0006(6) -0.0005(6) 0.0104(6)
N5 0.0305(9) 0.0451(10) 0.0408(10) -0.0175(8) 0.0049(7) -0.0029(7)
N6 0.0274(8) 0.0344(9) 0.0447(10) 0.0091(7) -0.0066(7) 0.0045(7)
O1 0.0356(8) 0.0900(14) 0.0338(8) -0.0127(8) 0.0064(6) 0.0054(8)
O2 0.0293(8) 0.0893(14) 0.0529(10) -0.0311(10) 0.0002(7) 0.0055(8)
O3 0.0355(7) 0.0602(10) 0.0323(8) 0.0136(7) -0.0028(6) -0.0025(7)
O4 0.0338(8) 0.0328(8) 0.0844(13) 0.0072(8) -0.0051(8) -0.0028(6)
B 0.0540(15) 0.0426(13) 0.0310(12) 0.0145(10) 0.0167(11) 0.0244(11)
C1 0.0333(9) 0.0233(9) 0.0388(10) -0.0035(8) 0.0122(8) -0.0012(7)
C2 0.0405(11) 0.0271(9) 0.0444(12) 0.0039(8) 0.0213(9) 0.0062(8)
C3 0.0540(13) 0.0357(11) 0.0381(11) 0.0151(9) 0.0268(10) 0.0183(10)
C4 0.0307(9) 0.0285(9) 0.0329(10) -0.0008(8) -0.0079(7) 0.0088(7)
C5 0.0481(12) 0.0439(12) 0.0425(12) -0.0147(10) -0.0216(10) 0.0155(10)
C6 0.0602(14) 0.0548(14) 0.0217(9) -0.0092(9) -0.0123(9) 0.0265(12)
C7 0.0209(7) 0.0215(8) 0.0234(8) 0.0017(6) 0.0027(6) 0.0037(6)
C8 0.0280(9) 0.0289(9) 0.0240(8) 0.0027(7) 0.0044(7) 0.0062(7)
C9 0.0303(9) 0.0307(10) 0.0346(10) 0.0092(8) 0.0120(8) 0.0068(7)
C10 0.0204(8) 0.0262(9) 0.0469(11) 0.0065(8) 0.0073(7) 0.0052(7)
C11 0.0259(9) 0.0297(9) 0.0368(10) 0.0019(8) -0.0030(7) 0.0013(7)
C12 0.0287(9) 0.0277(9) 0.0246(8) 0.0024(7) 0.0011(7) 0.0015(7)
C13 0.0273(10) 0.0392(11) 0.0672(16) 0.0079(11) 0.0105(10) -0.0024(9)
C14 0.0226(8) 0.0215(8) 0.0179(8) 0.0005(6) 0.0012(6) -0.0023(6)
C15 0.0236(8) 0.0217(8) 0.0273(9) 0.0009(6) 0.0025(7) 0.0002(6)
C16 0.0285(9) 0.0215(8) 0.0278(9) 0.0044(7) -0.0032(7) -0.0022(7)
C17 0.0327(9) 0.0241(9) 0.0211(9) 0.0029(6) -0.0040(7) -0.0103(7)
C18 0.0334(9) 0.0298(9) 0.0202(8) -0.0018(7) 0.0050(7) -0.0044(7)
C19 0.0279(8) 0.0261(8) 0.0227(8) -0.0006(7) 0.0034(7) 0.0023(7)
C20 0.0516(12) 0.0328(10) 0.0218(9) 0.0053(8) -0.0037(8) -0.0127(9)
C21 0.0238(8) 0.0245(8) 0.0142(7) -0.0001(6) 0.0017(6) 0.0045(6)
C22 0.0275(8) 0.0270(9) 0.0232(8) -0.0025(7) 0.0016(7) 0.0033(7)
C23 0.0350(10) 0.0273(9) 0.0291(9) 0.0019(7) 0.0054(7) 0.0090(7)
C24 0.0264(9) 0.0424(11) 0.0199(8) 0.0067(7) 0.0055(7) 0.0113(8)
C25 0.0214(8) 0.0424(11) 0.0304(9) 0.0015(8) 0.0022(7) 0.0012(8)
C26 0.0269(9) 0.0283(9) 0.0283(9) -0.0012(7) 0.0021(7) 0.0013(7)
C27 0.0299(10) 0.0547(13) 0.0374(11) 0.0121(10) 0.0088(8) 0.0167(9)

loop_
_atom_type_symbol
_atom_type_description
_atom_type_scat_dispersion_real
_atom_type_scat_dispersion_imag
_atom_type_scat_source
C C 0.0033 0.0016 'International Tables Vol C Tables 4.2.6.8 and 6.1.1.4'
H H 0.0000 0.0000 'International Tables Vol C Tables 4.2.6.8 and 6.1.1.4'
B B 0.0013 0.0007 'International Tables Vol C Tables 4.2.6.8 and 6.1.1.4'
N N 0.0061 0.0033 'International Tables Vol C Tables 4.2.6.8 and 6.1.1.4'
O O 0.0106 0.0060 'International Tables Vol C Tables 4.2.6.8 and 6.1.1.4'
P P 0.1023 0.0942 'International Tables Vol C Tables 4.2.6.8 and 6.1.1.4'
Ag Ag -0.8971 1.1015 'International Tables Vol C Tables 4.2.6.8 and 6.1.1.4'

loop_
_geom_angle_atom_site_label_1
_geom_angle_atom_site_label_2
_geom_angle_atom_site_label_3
_geom_angle
_geom_angle_site_symmetry_1
_geom_angle_site_symmetry_3
_geom_angle_publ_flag
N4 Ag P 146.31(4) . . ?
N4 Ag N2 84.70(6) . . ?
P Ag N2 124.60(4) . . ?
C14 P C21 104.96(7) . . ?
C14 P C7 104.32(8) . . ?
C21 P C7 105.40(8) . . ?
C14 P Ag 120.07(6) . . ?
C21 P Ag 110.70(5) . . ?
C7 P Ag 110.27(6) . . ?
N2 N1 C3 110.34(18) . . ?
N2 N1 B 120.04(16) . . ?
C3 N1 B 129.56(18) . . ?
C1 N2 N1 104.65(15) . . ?
C1 N2 Ag 137.89(14) . . ?
N1 N2 Ag 117.04(12) . . ?
C6 N3 N4 109.92(19) . . ?
C6 N3 B 129.21(19) . . ?
N4 N3 B 120.86(17) . . ?
C4 N4 N3 104.77(15) . . ?
C4 N4 Ag 136.37(13) . . ?
N3 N4 Ag 118.74(12) . . ?
O1 N5 O2 124.09(19) . . ?
O1 N5 C1 119.32(17) . . ?
O2 N5 C1 116.59(17) . . ?
O3 N6 O4 124.51(19) . . ?
O3 N6 C4 118.68(17) . . ?
O4 N6 C4 116.81(18) . . ?
N3 B N1 108.86(16) . . ?
N3 B H1A 106.0(14) . . ?
N1 B H1A 109.6(14) . . ?
N3 B H1B 108.8(15) . . ?
N1 B H1B 109.1(15) . . ?
H1A B H1B 114(2) . . ?
N2 C1 C2 113.30(19) . . ?
N2 C1 N5 119.53(17) . . ?
C2 C1 N5 127.15(18) . . ?
C3 C2 C1 102.59(17) . . ?
C3 C2 H2 128.7 . . ?
C1 C2 H2 128.7 . . ?
N1 C3 C2 109.11(18) . . ?
N1 C3 H3 125.4 . . ?
C2 C3 H3 125.4 . . ?
N4 C4 C5 112.6(2) . . ?
N4 C4 N6 119.52(17) . . ?
C5 C4 N6 127.9(2) . . ?
C6 C5 C4 103.2(2) . . ?
C6 C5 H5 128.4 . . ?
C4 C5 H5 128.4 . . ?
N3 C6 C5 109.46(19) . . ?
N3 C6 H6 125.3 . . ?
C5 C6 H6 125.3 . . ?
C12 C7 C8 118.56(16) . . ?
C12 C7 P 123.21(13) . . ?
C8 C7 P 118.23(13) . . ?
C9 C8 C7 120.36(17) . . ?
C9 C8 H8 119.8 . . ?
C7 C8 H8 119.8 . . ?
C8 C9 C10 121.28(17) . . ?
C8 C9 H9 119.4 . . ?
C10 C9 H9 119.4 . . ?
C9 C10 C11 118.13(17) . . ?
C9 C10 C13 121.32(19) . . ?
C11 C10 C13 120.6(2) . . ?
C12 C11 C10 121.23(18) . . ?
C12 C11 H11 119.4 . . ?
C10 C11 H11 119.4 . . ?
C11 C12 C7 120.40(17) . . ?
C11 C12 H12 119.8 . . ?
C7 C12 H12 119.8 . . ?
C10 C13 H13A 109.5 . . ?
C10 C13 H13B 109.5 . . ?
H13A C13 H13B 109.5 . . ?
C10 C13 H13C 109.5 . . ?
H13A C13 H13C 109.5 . . ?
H13B C13 H13C 109.5 . . ?
C19 C14 C15 119.18(16) . . ?
C19 C14 P 122.43(13) . . ?
C15 C14 P 118.35(13) . . ?
C16 C15 C14 119.67(17) . . ?
C16 C15 H15 120.2 . . ?
C14 C15 H15 120.2 . . ?
C17 C16 C15 121.64(17) . . ?
C17 C16 H16 119.2 . . ?
C15 C16 H16 119.2 . . ?
C16 C17 C18 118.27(16) . . ?
C16 C17 C20 120.54(17) . . ?
C18 C17 C20 121.19(18) . . ?
C19 C18 C17 120.88(17) . . ?
C19 C18 H18 119.6 . . ?
C17 C18 H18 119.6 . . ?
C14 C19 C18 120.34(17) . . ?
C14 C19 H19 119.8 . . ?
C18 C19 H19 119.8 . . ?
C17 C20 H20A 109.5 . . ?
C17 C20 H20B 109.5 . . ?
H20A C20 H20B 109.5 . . ?
C17 C20 H20C 109.5 . . ?
H20A C20 H20C 109.5 . . ?
H20B C20 H20C 109.5 . . ?
C22 C21 C26 119.09(16) . . ?
C22 C21 P 122.97(13) . . ?
C26 C21 P 117.92(13) . . ?
C21 C22 C23 120.05(17) . . ?
C21 C22 H22 120.0 . . ?
C23 C22 H22 120.0 . . ?
C24 C23 C22 121.34(18) . . ?
C24 C23 H23 119.3 . . ?
C22 C23 H23 119.3 . . ?
C23 C24 C25 118.32(17) . . ?
C23 C24 C27 120.92(19) . . ?
C25 C24 C27 120.77(19) . . ?
C24 C25 C26 121.01(18) . . ?
C24 C25 H25 119.5 . . ?
C26 C25 H25 119.5 . . ?
C25 C26 C21 120.17(17) . . ?
C25 C26 H26 119.9 . . ?
C21 C26 H26 119.9 . . ?
C24 C27 H27A 109.5 . . ?
C24 C27 H27B 109.5 . . ?
H27A C27 H27B 109.5 . . ?
C24 C27 H27C 109.5 . . ?
H27A C27 H27C 109.5 . . ?
H27B C27 H27C 109.5 . . ?

loop_
_geom_bond_atom_site_label_1
_geom_bond_atom_site_label_2
_geom_bond_distance
_geom_bond_site_symmetry_2
_geom_bond_publ_flag
Ag N4 2.2481(15) . ?
Ag P 2.3512(4) . ?
Ag N2 2.3539(15) . ?
P C14 1.8147(17) . ?
P C21 1.8183(17) . ?
P C7 1.8226(17) . ?
N1 N2 1.346(2) . ?
N1 C3 1.355(3) . ?
N1 B 1.563(3) . ?
N2 C1 1.333(3) . ?
N3 C6 1.351(3) . ?
N3 N4 1.352(2) . ?
N3 B 1.553(3) . ?
N4 C4 1.332(3) . ?
N5 O1 1.225(2) . ?
N5 O2 1.228(2) . ?
N5 C1 1.439(3) . ?
N6 O3 1.228(2) . ?
N6 O4 1.233(2) . ?
N6 C4 1.436(3) . ?
B H1A 1.11(3) . ?
B H1B 1.11(3) . ?
C1 C2 1.388(3) . ?
C2 C3 1.373(3) . ?
C2 H2 0.9500 . ?
C3 H3 0.9500 . ?
C4 C5 1.389(3) . ?
C5 C6 1.357(4) . ?
C5 H5 0.9500 . ?
C6 H6 0.9500 . ?
C7 C12 1.392(2) . ?
C7 C8 1.401(2) . ?
C8 C9 1.385(3) . ?
C8 H8 0.9500 . ?
C9 C10 1.390(3) . ?
C9 H9 0.9500 . ?
C10 C11 1.391(3) . ?
C10 C13 1.512(3) . ?
C11 C12 1.389(3) . ?
C11 H11 0.9500 . ?
C12 H12 0.9500 . ?
C13 H13A 0.9800 . ?
C13 H13B 0.9800 . ?
C13 H13C 0.9800 . ?
C14 C19 1.394(2) . ?
C14 C15 1.398(2) . ?
C15 C16 1.394(3) . ?
C15 H15 0.9500 . ?
C16 C17 1.388(3) . ?
C16 H16 0.9500 . ?
C17 C18 1.395(3) . ?
C17 C20 1.509(2) . ?
C18 C19 1.394(3) . ?
C18 H18 0.9500 . ?
C19 H19 0.9500 . ?
C20 H20A 0.9800 . ?
C20 H20B 0.9800 . ?
C20 H20C 0.9800 . ?
C21 C22 1.390(2) . ?
C21 C26 1.395(2) . ?
C22 C23 1.391(3) . ?
C22 H22 0.9500 . ?
C23 C24 1.387(3) . ?
C23 H23 0.9500 . ?
C24 C25 1.390(3) . ?
C24 C27 1.508(2) . ?
C25 C26 1.391(3) . ?
C25 H25 0.9500 . ?
C26 H26 0.9500 . ?
C27 H27A 0.9800 . ?
C27 H27B 0.9800 . ?
C27 H27C 0.9800 . ?
